data_4502103
loop_
_publ_author_name
'Eccles, Kevin S.'
'Elcoate, Curtis J.'
'Stokes, Stephen P.'
'Maguire, Anita R.'
'Lawrence, Simon E.'

_publ_section_title
;
 Sulfoxides: Potent Co-Crystal Formers
;
_journal_issue 10
_journal_name_full 'Crystal Growth &amp; Design'
_journal_page_first 4243
_journal_paper_doi 10.1021/cg1010192
_journal_volume 10
_journal_year 2010
_chemical_formula_moiety 'C14 H14 O S'
_chemical_formula_sum 'C14 H14 O S'
_chemical_formula_weight 230.31
_space_group_crystal_system orthorhombic
_space_group_IT_number 43
_space_group_name_Hall 'F 2 -2d'
_space_group_name_H-M_alt 'F d d 2'
_symmetry_space_group_name_Hall 'F 2 -2d'
_symmetry_space_group_name_H-M 'F d d 2'
_atom_sites_solution_hydrogens geom
_atom_sites_solution_primary direct
_atom_sites_solution_secondary difmap
_audit_creation_method 'APEX2 v2010.1-2'
_cell_angle_alpha 90
_cell_angle_beta 90
_cell_angle_gamma 90
_cell_formula_units_Z 32
_cell_length_a 17.5574(18)
_cell_length_b 53.109(5)
_cell_length_c 10.0233(10)
_cell_measurement_reflns_used 5297
_cell_measurement_temperature 150.(2)
_cell_measurement_theta_max 25.2006
_cell_measurement_theta_min 3.0685
_cell_volume 9346.3(16)
_computing_cell_refinement 'SAINT V7.68A (Bruker AXS, 2009)'
_computing_data_collection 'Bruker Instrument Service v2009, 7, 0, 0'
_computing_data_reduction 'SAINT V7.68A (Bruker AXS, 2009)'
_computing_molecular_graphics
;
Ortep-3 for Windows (Farrugia, 1997) 
Mercury 2.3 (Macrae et al. 2008)
;
_computing_publication_material 'SHELXL-97; Ortep-3 for Windows; Mercury 2.3'
_computing_structure_refinement 'SHELXL-97 (Sheldrick, 2008)'
_computing_structure_solution 'SHELXS-97 (Sheldrick, 2008)'
_diffrn_ambient_temperature 150.(2)
_diffrn_detector_area_resol_mean 8.3333
_diffrn_measured_fraction_theta_full 0.998
_diffrn_measured_fraction_theta_max 0.998
_diffrn_measurement_device_type 'Bruker APEX II DUO'
_diffrn_measurement_method '\f & \w  scans'
_diffrn_radiation_monochromator graphite
_diffrn_radiation_source 'fine-focus sealed tube'
_diffrn_radiation_type MoK\a
_diffrn_radiation_wavelength 0.71073
_diffrn_reflns_av_R_equivalents 0.0709
_diffrn_reflns_av_sigmaI/netI 0.0387
_diffrn_reflns_limit_h_max 21
_diffrn_reflns_limit_h_min -21
_diffrn_reflns_limit_k_max 63
_diffrn_reflns_limit_k_min -63
_diffrn_reflns_limit_l_max 12
_diffrn_reflns_limit_l_min -12
_diffrn_reflns_number 38361
_diffrn_reflns_theta_full 25.36
_diffrn_reflns_theta_max 25.36
_diffrn_reflns_theta_min 1.53
_exptl_absorpt_coefficient_mu 0.251
_exptl_absorpt_correction_T_max 0.99
_exptl_absorpt_correction_T_min 0.83
_exptl_absorpt_correction_type multi-scan
_exptl_absorpt_process_details 'SADABS V2008/1 (Bruker AXS)'
_exptl_crystal_colour Colourless
_exptl_crystal_density_diffrn 1.309
_exptl_crystal_density_method 'not measured'
_exptl_crystal_description needle
_exptl_crystal_F_000 3904
_exptl_crystal_size_max 0.20
_exptl_crystal_size_mid 0.10
_exptl_crystal_size_min 0.05
_refine_diff_density_max 0.573
_refine_diff_density_min -0.340
_refine_ls_abs_structure_details 'Flack H D (1983), Acta Cryst. A39, 876-881'
_refine_ls_abs_structure_Flack -0.06(10)
_refine_ls_extinction_method none
_refine_ls_goodness_of_fit_ref 1.035
_refine_ls_hydrogen_treatment constr
_refine_ls_matrix_type full
_refine_ls_number_parameters 289
_refine_ls_number_reflns 4265
_refine_ls_number_restraints 1
_refine_ls_restrained_S_all 1.035
_refine_ls_R_factor_all 0.0825
_refine_ls_R_factor_gt 0.0493
_refine_ls_shift/su_max 0.000
_refine_ls_shift/su_mean 0.000
_refine_ls_structure_factor_coef Fsqd
_refine_ls_weighting_details 'calc w=1/[\s^2^(Fo^2^)+(0.0755P)^2^+19.0124P] where P=(Fo^2^+2Fc^2^)/3'
_refine_ls_weighting_scheme calc
_refine_ls_wR_factor_gt 0.1244
_refine_ls_wR_factor_ref 0.1426
_reflns_number_gt 2712
_reflns_number_total 4265
_reflns_threshold_expression >2sigma(I)
_cod_data_source_file cg1010192_si_002.cif
_cod_data_source_block Compound_1b
_cod_database_code 4502103

loop_
_space_group_symop_operation_xyz
'x, y, z'
'-x, -y, z'
'x+1/4, -y+1/4, z+1/4'
'-x+1/4, y+1/4, z+1/4'
'x, y+1/2, z+1/2'
'-x, -y+1/2, z+1/2'
'x+1/4, -y+3/4, z+3/4'
'-x+1/4, y+3/4, z+3/4'
'x+1/2, y, z+1/2'
'-x+1/2, -y, z+1/2'
'x+3/4, -y+1/4, z+3/4'
'-x+3/4, y+1/4, z+3/4'
'x+1/2, y+1/2, z'
'-x+1/2, -y+1/2, z'
'x+3/4, -y+3/4, z+1/4'
'-x+3/4, y+3/4, z+1/4'

loop_
_atom_site_type_symbol
_atom_site_label
_atom_site_fract_x
_atom_site_fract_y
_atom_site_fract_z
_atom_site_U_iso_or_equiv
_atom_site_adp_type
_atom_site_calc_flag
_atom_site_refinement_flags
_atom_site_occupancy
S S1 0.15612(6) 0.12514(3) 0.73692(9) 0.0231(3) Uani d . 1
O O2 0.23059(15) 0.12506(7) 0.8120(3) 0.0329(7) Uani d . 1
C C3 0.0974(3) 0.10032(9) 0.8061(6) 0.0278(11) Uani d . 1
H H3A 0.0967 0.1019 0.9046 0.033 Uiso calc R 1
H H3B 0.0445 0.1024 0.7737 0.033 Uiso calc R 1
C C4 0.1256(3) 0.07432(11) 0.7688(7) 0.0229(14) Uani d . 1
C C5 0.1650(2) 0.05987(9) 0.8607(5) 0.0322(11) Uani d . 1
H H5 0.1765 0.0665 0.9464 0.039 Uiso calc R 1
C C6 0.1875(3) 0.03556(9) 0.8263(6) 0.0339(12) Uani d . 1
H H6 0.2142 0.0256 0.8895 0.041 Uiso calc R 1
C C7 0.1715(3) 0.02582(11) 0.7018(6) 0.0284(14) Uani d . 1
H H7 0.1872 0.0093 0.6791 0.034 Uiso calc R 1
C C8 0.1322(3) 0.04042(10) 0.6102(5) 0.0335(12) Uani d . 1
H H8 0.1207 0.0338 0.5244 0.04 Uiso calc R 1
C C9 0.1097(2) 0.06450(9) 0.6428(5) 0.0283(11) Uani d . 1
H H9 0.0832 0.0745 0.5792 0.034 Uiso calc R 1
C C10 0.0982(3) 0.14999(9) 0.8089(6) 0.0294(12) Uani d . 1
H H10A 0.0449 0.1479 0.7784 0.035 Uiso calc R 1
H H10B 0.0987 0.1483 0.9073 0.035 Uiso calc R 1
C C11 0.1259(3) 0.17604(11) 0.7711(7) 0.0246(15) Uani d . 1
C C12 0.1630(3) 0.19100(9) 0.8633(5) 0.0313(11) Uani d . 1
H H12 0.1739 0.1846 0.9498 0.038 Uiso calc R 1
C C13 0.1841(3) 0.21529(9) 0.8292(6) 0.0339(12) Uani d . 1
H H13 0.2101 0.2255 0.8923 0.041 Uiso calc R 1
C C14 0.1675(3) 0.22480(11) 0.7034(6) 0.0300(15) Uani d . 1
H H14 0.1809 0.2416 0.6815 0.036 Uiso calc R 1
C C15 0.1318(3) 0.20990(10) 0.6104(6) 0.0334(12) Uani d . 1
H H15 0.1219 0.2162 0.5235 0.04 Uiso calc R 1
C C16 0.1103(3) 0.18566(10) 0.6438(5) 0.0316(12) Uani d . 1
H H16 0.0847 0.1755 0.5801 0.038 Uiso calc R 1
S S21 0.13884(6) 0.12494(4) 0.22059(8) 0.0226(3) Uani d . 1
O O22 0.06402(17) 0.12507(7) 0.1458(3) 0.0336(7) Uani d . 1
C C23 0.1326(3) 0.10020(9) 0.3447(5) 0.0269(11) Uani d . 1
H H23A 0.1743 0.1024 0.4101 0.032 Uiso calc R 1
H H23B 0.0837 0.1019 0.3933 0.032 Uiso calc R 1
C C24 0.1375(3) 0.07424(11) 0.2851(7) 0.0235(15) Uani d . 1
C C25 0.2079(2) 0.06489(9) 0.2449(5) 0.0298(11) Uani d . 1
H H25 0.2518 0.0753 0.2526 0.036 Uiso calc R 1
C C26 0.2152(3) 0.04091(9) 0.1940(5) 0.0316(11) Uani d . 1
H H26 0.2636 0.035 0.1656 0.038 Uiso calc R 1
C C27 0.1524(3) 0.02563(11) 0.1846(6) 0.0310(14) Uani d . 1
H H27 0.1573 0.009 0.151 0.037 Uiso calc R 1
C C28 0.0803(3) 0.03475(10) 0.2249(5) 0.0353(12) Uani d . 1
H H28 0.0366 0.0243 0.2182 0.042 Uiso calc R 1
C C29 0.0737(3) 0.05899(9) 0.2741(5) 0.0307(11) Uani d . 1
H H29 0.0253 0.0652 0.3006 0.037 Uiso calc R 1
C C30 0.1332(3) 0.14990(9) 0.3446(5) 0.0290(11) Uani d . 1
H H30A 0.0842 0.1485 0.3929 0.035 Uiso calc R 1
H H30B 0.1747 0.1477 0.4103 0.035 Uiso calc R 1
C C31 0.1391(3) 0.17580(11) 0.2838(7) 0.0223(14) Uani d . 1
C C32 0.2106(2) 0.18513(9) 0.2465(5) 0.0287(10) Uani d . 1
H H32 0.2546 0.1749 0.2567 0.034 Uiso calc R 1
C C33 0.2175(3) 0.20924(10) 0.1947(5) 0.0309(11) Uani d . 1
H H33 0.266 0.2154 0.1679 0.037 Uiso calc R 1
C C34 0.1540(3) 0.22433(11) 0.1822(6) 0.0289(14) Uani d . 1
H H34 0.1588 0.241 0.1492 0.035 Uiso calc R 1
C C35 0.0828(2) 0.21500(9) 0.2183(5) 0.0322(12) Uani d . 1
H H35 0.0388 0.2252 0.2086 0.039 Uiso calc R 1
C C36 0.0762(2) 0.19090(9) 0.2680(5) 0.0286(11) Uani d . 1
H H36 0.0274 0.1846 0.2918 0.034 Uiso calc R 1

loop_
_atom_site_aniso_label
_atom_site_aniso_U_11
_atom_site_aniso_U_22
_atom_site_aniso_U_33
_atom_site_aniso_U_12
_atom_site_aniso_U_13
_atom_site_aniso_U_23
S1 0.0210(5) 0.0198(5) 0.0286(6) 0.0002(6) 0.0043(4) 0.0002(7)
O2 0.0197(14) 0.0348(17) 0.044(2) -0.0010(14) -0.0038(14) 0.0016(19)
C3 0.023(2) 0.029(3) 0.031(3) -0.001(2) 0.005(2) 0.002(2)
C4 0.016(2) 0.022(3) 0.030(3) -0.002(2) 0.003(2) 0.001(3)
C5 0.021(2) 0.041(3) 0.035(3) -0.006(2) -0.002(2) 0.004(2)
C6 0.028(2) 0.031(3) 0.043(3) -0.0010(19) -0.001(2) 0.011(2)
C7 0.020(2) 0.022(3) 0.043(4) -0.002(2) 0.007(2) 0.003(3)
C8 0.027(3) 0.039(3) 0.034(3) -0.007(2) 0.002(2) 0.000(2)
C9 0.020(2) 0.029(3) 0.036(3) -0.0019(18) -0.002(2) 0.005(2)
C10 0.024(2) 0.026(3) 0.037(3) 0.002(2) 0.004(2) 0.000(2)
C11 0.018(2) 0.019(3) 0.037(4) 0.001(2) 0.006(2) -0.003(3)
C12 0.025(2) 0.035(3) 0.034(3) 0.0045(19) -0.002(2) -0.004(2)
C13 0.026(2) 0.032(3) 0.043(3) -0.003(2) -0.001(2) -0.008(2)
C14 0.022(2) 0.021(3) 0.047(4) -0.002(2) 0.008(2) 0.002(3)
C15 0.033(3) 0.034(3) 0.033(3) 0.002(2) 0.001(2) 0.005(2)
C16 0.024(2) 0.036(3) 0.035(3) 0.001(2) 0.000(2) -0.008(2)
S21 0.0244(5) 0.0210(5) 0.0224(6) -0.0002(6) 0.0014(5) -0.0007(7)
O22 0.0310(16) 0.0429(19) 0.0268(17) 0.0017(17) -0.0083(14) -0.0021(19)
C23 0.030(3) 0.030(3) 0.020(3) -0.005(2) 0.002(2) 0.003(2)
C24 0.026(3) 0.021(3) 0.024(3) 0.001(2) -0.001(2) 0.002(2)
C25 0.024(2) 0.032(3) 0.033(3) 0.0017(19) -0.005(2) 0.009(2)
C26 0.033(2) 0.032(3) 0.029(3) 0.003(2) 0.002(2) 0.002(2)
C27 0.047(3) 0.018(3) 0.027(3) -0.005(2) -0.002(3) 0.001(2)
C28 0.034(3) 0.035(3) 0.036(3) -0.0096(19) -0.005(3) 0.003(3)
C29 0.025(2) 0.032(3) 0.035(3) -0.001(2) -0.001(2) 0.003(2)
C30 0.031(3) 0.028(3) 0.028(3) -0.002(2) 0.000(2) -0.003(2)
C31 0.025(3) 0.019(3) 0.023(3) 0.003(2) -0.004(2) -0.007(2)
C32 0.022(2) 0.032(3) 0.031(3) 0.0030(18) -0.004(2) -0.007(2)
C33 0.028(2) 0.036(3) 0.029(3) -0.004(2) 0.001(2) -0.002(2)
C34 0.039(3) 0.018(3) 0.030(3) -0.002(2) 0.000(3) -0.003(2)
C35 0.025(3) 0.034(3) 0.037(3) 0.0070(18) -0.013(3) -0.008(2)
C36 0.018(2) 0.034(3) 0.035(3) -0.0015(19) -0.004(2) -0.005(2)

loop_
_atom_type_symbol
_atom_type_description
_atom_type_scat_dispersion_real
_atom_type_scat_dispersion_imag
_atom_type_scat_source
C C 0.0033 0.0016 'International Tables Vol C Tables 4.2.6.8 and 6.1.1.4'
H H 0.0000 0.0000 'International Tables Vol C Tables 4.2.6.8 and 6.1.1.4'
O O 0.0106 0.0060 'International Tables Vol C Tables 4.2.6.8 and 6.1.1.4'
S S 0.1246 0.1234 'International Tables Vol C Tables 4.2.6.8 and 6.1.1.4'

loop_
_geom_angle_atom_site_label_1
_geom_angle_atom_site_label_2
_geom_angle_atom_site_label_3
_geom_angle
O2 S1 C3 107.5(2)
O2 S1 C10 106.8(2)
C3 S1 C10 93.33(19)
C4 C3 S1 112.5(3)
C4 C3 H3A 109.1
S1 C3 H3A 109.1
C4 C3 H3B 109.1
S1 C3 H3B 109.1
H3A C3 H3B 107.8
C5 C4 C9 119.7(5)
C5 C4 C3 120.3(6)
C9 C4 C3 120.0(5)
C4 C5 C6 119.4(5)
C4 C5 H5 120.3
C6 C5 H5 120.3
C7 C6 C5 120.9(5)
C7 C6 H6 119.6
C5 C6 H6 119.6
C6 C7 C8 119.4(6)
C6 C7 H7 120.3
C8 C7 H7 120.3
C9 C8 C7 120.3(5)
C9 C8 H8 119.8
C7 C8 H8 119.8
C8 C9 C4 120.3(5)
C8 C9 H9 119.9
C4 C9 H9 119.9
C11 C10 S1 112.6(4)
C11 C10 H10A 109.1
S1 C10 H10A 109.1
C11 C10 H10B 109.1
S1 C10 H10B 109.1
H10A C10 H10B 107.8
C12 C11 C16 119.5(5)
C12 C11 C10 120.6(6)
C16 C11 C10 119.8(5)
C11 C12 C13 119.8(5)
C11 C12 H12 120.1
C13 C12 H12 120.1
C12 C13 C14 120.4(5)
C12 C13 H13 119.8
C14 C13 H13 119.8
C15 C14 C13 120.1(5)
C15 C14 H14 119.9
C13 C14 H14 119.9
C14 C15 C16 119.8(5)
C14 C15 H15 120.1
C16 C15 H15 120.1
C15 C16 C11 120.4(5)
C15 C16 H16 119.8
C11 C16 H16 119.8
O22 S21 C23 106.9(2)
O22 S21 C30 106.7(2)
C23 S21 C30 93.19(19)
C24 C23 S21 112.8(4)
C24 C23 H23A 109.0
S21 C23 H23A 109.0
C24 C23 H23B 109.0
S21 C23 H23B 109.0
H23A C23 H23B 107.8
C29 C24 C25 119.1(5)
C29 C24 C23 121.3(5)
C25 C24 C23 119.5(5)
C26 C25 C24 121.3(5)
C26 C25 H25 119.3
C24 C25 H25 119.3
C27 C26 C25 119.8(5)
C27 C26 H26 120.1
C25 C26 H26 120.1
C26 C27 C28 119.8(5)
C26 C27 H27 120.1
C28 C27 H27 120.1
C29 C28 C27 119.7(5)
C29 C28 H28 120.1
C27 C28 H28 120.1
C28 C29 C24 120.3(5)
C28 C29 H29 119.9
C24 C29 H29 119.9
C31 C30 S21 112.6(4)
C31 C30 H30A 109.1
S21 C30 H30A 109.1
C31 C30 H30B 109.1
S21 C30 H30B 109.1
H30A C30 H30B 107.8
C36 C31 C32 118.9(5)
C36 C31 C30 121.5(5)
C32 C31 C30 119.5(5)
C33 C32 C31 120.3(5)
C33 C32 H32 119.8
C31 C32 H32 119.8
C34 C33 C32 120.0(5)
C34 C33 H33 120.0
C32 C33 H33 120.0
C33 C34 C35 119.7(5)
C33 C34 H34 120.1
C35 C34 H34 120.1
C36 C35 C34 120.0(4)
C36 C35 H35 120.0
C34 C35 H35 120.0
C31 C36 C35 121.0(5)
C31 C36 H36 119.5
C35 C36 H36 119.5

loop_
_geom_bond_atom_site_label_1
_geom_bond_atom_site_label_2
_geom_bond_distance
S1 O2 1.509(3)
S1 C3 1.812(5)
S1 C10 1.815(5)
C3 C4 1.514(7)
C3 H3A 0.99
C3 H3B 0.99
C4 C5 1.384(8)
C4 C9 1.395(8)
C5 C6 1.393(7)
C5 H5 0.95
C6 C7 1.381(8)
C6 H6 0.95
C7 C8 1.386(8)
C7 H7 0.95
C8 C9 1.378(7)
C8 H8 0.95
C9 H9 0.95
C10 C11 1.515(8)
C10 H10A 0.99
C10 H10B 0.99
C11 C12 1.381(8)
C11 C16 1.402(8)
C12 C13 1.385(7)
C12 H12 0.95
C13 C14 1.390(8)
C13 H13 0.95
C14 C15 1.374(8)
C14 H14 0.95
C15 C16 1.382(7)
C15 H15 0.95
C16 H16 0.95
S21 O22 1.513(3)
S21 C23 1.813(5)
S21 C30 1.820(5)
C23 C24 1.505(8)
C23 H23A 0.99
C23 H23B 0.99
C24 C29 1.386(7)
C24 C25 1.391(7)
C25 C26 1.378(7)
C25 H25 0.95
C26 C27 1.373(7)
C26 H26 0.95
C27 C28 1.414(7)
C27 H27 0.95
C28 C29 1.383(7)
C28 H28 0.95
C29 H29 0.95
C30 C31 1.508(8)
C30 H30A 0.99
C30 H30B 0.99
C31 C36 1.375(7)
C31 C32 1.401(7)
C32 C33 1.387(7)
C32 H32 0.95
C33 C34 1.379(7)
C33 H33 0.95
C34 C35 1.393(7)
C34 H34 0.95
C35 C36 1.378(7)
C35 H35 0.95
C36 H36 0.95

loop_
_geom_torsion_atom_site_label_1
_geom_torsion_atom_site_label_2
_geom_torsion_atom_site_label_3
_geom_torsion_atom_site_label_4
_geom_torsion
O2 S1 C3 C4 -71.6(5)
C10 S1 C3 C4 179.6(5)
S1 C3 C4 C5 103.1(5)
S1 C3 C4 C9 -79.1(6)
C9 C4 C5 C6 -0.7(8)
C3 C4 C5 C6 177.2(4)
C4 C5 C6 C7 0.5(7)
C5 C6 C7 C8 -0.3(7)
C6 C7 C8 C9 0.3(7)
C7 C8 C9 C4 -0.6(7)
C5 C4 C9 C8 0.8(8)
C3 C4 C9 C8 -177.1(4)
O2 S1 C10 C11 72.7(5)
C3 S1 C10 C11 -177.9(5)
S1 C10 C11 C12 -106.4(5)
S1 C10 C11 C16 77.1(6)
C16 C11 C12 C13 0.1(8)
C10 C11 C12 C13 -176.4(4)
C11 C12 C13 C14 0.7(7)
C12 C13 C14 C15 -1.8(7)
C13 C14 C15 C16 2.0(7)
C14 C15 C16 C11 -1.2(7)
C12 C11 C16 C15 0.2(8)
C10 C11 C16 C15 176.6(4)
O22 S21 C23 C24 73.2(4)
C30 S21 C23 C24 -178.3(4)
S21 C23 C24 C29 -106.0(6)
S21 C23 C24 C25 76.6(6)
C29 C24 C25 C26 0.3(9)
C23 C24 C25 C26 177.8(5)
C24 C25 C26 C27 -1.1(8)
C25 C26 C27 C28 1.1(8)
C26 C27 C28 C29 -0.3(9)
C27 C28 C29 C24 -0.5(8)
C25 C24 C29 C28 0.5(9)
C23 C24 C29 C28 -176.9(6)
O22 S21 C30 C31 -73.3(4)
C23 S21 C30 C31 178.0(4)
S21 C30 C31 C36 103.9(6)
S21 C30 C31 C32 -78.3(6)
C36 C31 C32 C33 0.1(8)
C30 C31 C32 C33 -177.8(5)
C31 C32 C33 C34 1.3(8)
C32 C33 C34 C35 -1.8(8)
C33 C34 C35 C36 0.9(8)
C32 C31 C36 C35 -1.0(8)
C30 C31 C36 C35 176.9(5)
C34 C35 C36 C31 0.5(8)
